data_2240595
loop_
_publ_author_name
'Bakhouch, Mohamed'
'Kerbal, Abdelali'
'El Yazidi, Mohamed'
'Saadi, Mohamed'
'El Ammari, Lahcen'

_publ_section_title
;
 Crystal structure of ethyl
 2-amino-4-(4-methoxyphenyl)-4<i>H</i>-1-benzothieno[3,2-<i>b</i>]pyran-3-carboxylate
;
_journal_coeditor_code TK5366
_journal_issue 5
_journal_name_full 'Acta Crystallographica Section E'
_journal_page_first o366
_journal_page_last o367
_journal_paper_doi 10.1107/S2056989015008154
_journal_volume 71
_journal_year 2015
_chemical_formula_iupac 'C21 H19 N O4 S'
_chemical_formula_moiety 'C21 H19 N O4 S'
_chemical_formula_sum 'C21 H19 N O4 S'
_chemical_formula_weight 381.43
_chemical_name_systematic 2-Amino-4-(4-methoxyphenyl)-4<i>H</i>-1-benzothieno[3,2-<i>b</i>]pyran-3-carboxylate
_space_group_IT_number 14
_symmetry_cell_setting monoclinic
_symmetry_space_group_name_Hall '-P 2ybc'
_symmetry_space_group_name_H-M 'P 1 21/c 1'
_atom_sites_solution_hydrogens geom
_atom_sites_solution_primary direct
_atom_sites_solution_secondary difmap
_audit_creation_method SHELXL-97
_cell_angle_alpha 90.00
_cell_angle_beta 106.502(2)
_cell_angle_gamma 90.00
_cell_formula_units_Z 4
_cell_length_a 11.8355(7)
_cell_length_b 18.6222(11)
_cell_length_c 9.0110(5)
_cell_measurement_reflns_used 5347
_cell_measurement_temperature 296(2)
_cell_measurement_theta_max 29.57
_cell_measurement_theta_min 2.19
_cell_volume 1904.25(19)
_computing_cell_refinement
;
SAINT (Bruker, 2009)
;
_computing_data_collection
;
APEX2 (Bruker, 2009)
;
_computing_data_reduction
;
SAINT (Bruker, 2009)
;
_computing_molecular_graphics
;
ORTEP-3 for Windows (Farrugia, 2012)
;
_computing_publication_material
;
PLATON (Spek, 2009) and publCIF (Westrip, 2010)
;
_computing_structure_refinement
;
SHELXL97 (Sheldrick, 2008)
;
_computing_structure_solution
;
SHELXS97 (Sheldrick, 2008)
;
_diffrn_ambient_temperature 296(2)
_diffrn_measured_fraction_theta_full 0.999
_diffrn_measured_fraction_theta_max 0.999
_diffrn_measurement_device_type 'Bruker X8 APEX'
_diffrn_measurement_method '\f and \w scans'
_diffrn_radiation_monochromator graphite
_diffrn_radiation_source 'fine-focus sealed tube'
_diffrn_radiation_type MoK\a
_diffrn_radiation_wavelength 0.71073
_diffrn_reflns_av_R_equivalents 0.0306
_diffrn_reflns_av_sigmaI/netI 0.0169
_diffrn_reflns_limit_h_max 16
_diffrn_reflns_limit_h_min -16
_diffrn_reflns_limit_k_max 25
_diffrn_reflns_limit_k_min -25
_diffrn_reflns_limit_l_max 12
_diffrn_reflns_limit_l_min -8
_diffrn_reflns_number 38870
_diffrn_reflns_theta_full 29.57
_diffrn_reflns_theta_max 29.57
_diffrn_reflns_theta_min 2.19
_exptl_absorpt_coefficient_mu 0.196
_exptl_absorpt_correction_T_max 0.7461
_exptl_absorpt_correction_T_min 0.6729
_exptl_absorpt_correction_type multi-scan
_exptl_absorpt_process_details
;
(SADABS; Sheldrick, 1995)
;
_exptl_crystal_colour colourless
_exptl_crystal_density_diffrn 1.330
_exptl_crystal_density_method 'not measured'
_exptl_crystal_description Block
_exptl_crystal_F_000 800
_exptl_crystal_size_max 0.42
_exptl_crystal_size_mid 0.31
_exptl_crystal_size_min 0.26
_refine_diff_density_max 0.252
_refine_diff_density_min -0.268
_refine_ls_extinction_method none
_refine_ls_goodness_of_fit_ref 1.062
_refine_ls_hydrogen_treatment constr
_refine_ls_matrix_type full
_refine_ls_number_parameters 244
_refine_ls_number_reflns 5347
_refine_ls_number_restraints 0
_refine_ls_restrained_S_all 1.062
_refine_ls_R_factor_all 0.0602
_refine_ls_R_factor_gt 0.0435
_refine_ls_shift/su_max 0.001
_refine_ls_shift/su_mean 0.000
_refine_ls_structure_factor_coef Fsqd
_refine_ls_weighting_details 'calc w=1/[\s^2^(Fo^2^)+(0.0559P)^2^+0.5166P] where P=(Fo^2^+2Fc^2^)/3'
_refine_ls_weighting_scheme calc
_refine_ls_wR_factor_gt 0.1146
_refine_ls_wR_factor_ref 0.1304
_reflns_number_gt 4118
_reflns_number_total 5347
_reflns_threshold_expression I>2\s(I)
_cod_data_source_file tk5366sup1.cif
_cod_data_source_block I
_cod_original_sg_symbol_Hall '-P 2ybc '
_cod_original_sg_symbol_H-M 'P 21/c '
_cod_database_code 2240595
_cod_database_fobs_code 2240595

loop_
_symmetry_equiv_pos_as_xyz
'x, y, z'
'-x, y+1/2, -z+1/2'
'-x, -y, -z'
'x, -y-1/2, z-1/2'

loop_
_atom_site_type_symbol
_atom_site_label
_atom_site_fract_x
_atom_site_fract_y
_atom_site_fract_z
_atom_site_U_iso_or_equiv
_atom_site_adp_type
_atom_site_calc_flag
_atom_site_refinement_flags
_atom_site_occupancy
_atom_site_symmetry_multiplicity
C C1 0.54915(13) 0.61283(8) 0.9681(2) 0.0525(4) Uani d . 1 1
C C2 0.46963(16) 0.61032(10) 1.0560(3) 0.0699(5) Uani d . 1 1
H H2 0.4006 0.5837 1.0231 0.084 Uiso calc R 1 1
C C3 0.4953(2) 0.64792(11) 1.1919(3) 0.0816(6) Uani d . 1 1
H H3 0.4434 0.6463 1.2522 0.098 Uiso calc R 1 1
C C4 0.5973(2) 0.68840(11) 1.2411(3) 0.0830(7) Uani d . 1 1
H H4 0.6126 0.7137 1.3337 0.100 Uiso calc R 1 1
C C5 0.67644(18) 0.69176(9) 1.1550(2) 0.0666(5) Uani d . 1 1
H H5 0.7445 0.7193 1.1885 0.080 Uiso calc R 1 1
C C6 0.65300(13) 0.65344(7) 1.01733(18) 0.0460(3) Uani d . 1 1
C C7 0.72073(12) 0.64514(7) 0.90952(16) 0.0412(3) Uani d . 1 1
C C8 0.88161(12) 0.67389(7) 0.81926(15) 0.0394(3) Uani d . 1 1
C C9 0.84330(12) 0.62861(7) 0.69542(15) 0.0405(3) Uani d . 1 1
C C10 0.73518(13) 0.58116(7) 0.67067(16) 0.0434(3) Uani d . 1 1
H H10 0.6822 0.5911 0.5675 0.052 Uiso calc R 1 1
C C11 0.67418(12) 0.60232(7) 0.78831(17) 0.0436(3) Uani d . 1 1
C C12 0.76078(13) 0.50065(7) 0.68312(15) 0.0416(3) Uani d . 1 1
C C13 0.83473(14) 0.47133(8) 0.81661(16) 0.0484(3) Uani d . 1 1
H H13 0.8741 0.5016 0.8968 0.058 Uiso calc R 1 1
C C14 0.85118(15) 0.39799(8) 0.83308(19) 0.0537(4) Uani d . 1 1
H H14 0.9009 0.3792 0.9239 0.064 Uiso calc R 1 1
C C15 0.79345(14) 0.35251(8) 0.7142(2) 0.0517(4) Uani d . 1 1
C C16 0.72156(16) 0.38052(9) 0.5795(2) 0.0587(4) Uani d . 1 1
H H16 0.6839 0.3503 0.4983 0.070 Uiso calc R 1 1
C C17 0.70549(15) 0.45444(9) 0.56549(18) 0.0547(4) Uani d . 1 1
H H17 0.6561 0.4732 0.4743 0.066 Uiso calc R 1 1
C C18 0.7396(2) 0.23146(10) 0.6393(4) 0.0980(8) Uani d . 1 1
H H18A 0.7623 0.1832 0.6719 0.147 Uiso calc R 1 1
H H18B 0.7473 0.2389 0.5372 0.147 Uiso calc R 1 1
H H18C 0.6592 0.2392 0.6384 0.147 Uiso calc R 1 1
C C19 0.90696(14) 0.62770(7) 0.58012(16) 0.0462(3) Uani d . 1 1
C C20 0.9195(2) 0.56999(10) 0.3491(2) 0.0703(5) Uani d . 1 1
H H20A 1.0017 0.5579 0.3960 0.084 Uiso calc R 1 1
H H20B 0.9156 0.6133 0.2881 0.084 Uiso calc R 1 1
C C21 0.8570(3) 0.50952(12) 0.2497(2) 0.0897(7) Uani d . 1 1
H H21A 0.8935 0.5004 0.1691 0.135 Uiso calc R 1 1
H H21B 0.7758 0.5223 0.2045 0.135 Uiso calc R 1 1
H H21C 0.8614 0.4672 0.3118 0.135 Uiso calc R 1 1
N N2 0.97404(11) 0.71791(7) 0.84860(15) 0.0496(3) Uani d . 1 1
H H2A 0.9907 0.7445 0.9300 0.060 Uiso calc R 1 1
H H2B 1.0171 0.7197 0.7862 0.060 Uiso calc R 1 1
O O1 0.82701(9) 0.68022(6) 0.93374(12) 0.0483(2) Uani d . 1 1
O O2 0.99346(11) 0.66385(6) 0.58006(13) 0.0556(3) Uani d . 1 1
O O3 0.85945(12) 0.58024(6) 0.46707(12) 0.0600(3) Uani d . 1 1
O O4 0.81361(12) 0.28053(6) 0.74361(18) 0.0727(4) Uani d . 1 1
S S1 0.53964(4) 0.56789(3) 0.79591(6) 0.06281(15) Uani d . 1 1

loop_
_atom_site_aniso_label
_atom_site_aniso_U_11
_atom_site_aniso_U_22
_atom_site_aniso_U_33
_atom_site_aniso_U_12
_atom_site_aniso_U_13
_atom_site_aniso_U_23
C1 0.0427(7) 0.0455(7) 0.0715(10) 0.0012(6) 0.0199(7) 0.0062(7)
C2 0.0508(9) 0.0631(10) 0.1059(15) -0.0028(8) 0.0388(10) 0.0102(10)
C3 0.0858(14) 0.0717(12) 0.1146(18) -0.0017(10) 0.0725(14) 0.0004(12)
C4 0.1067(16) 0.0694(12) 0.1008(16) -0.0151(11) 0.0746(14) -0.0204(11)
C5 0.0791(12) 0.0565(9) 0.0813(12) -0.0179(8) 0.0506(10) -0.0193(9)
C6 0.0471(7) 0.0364(6) 0.0608(9) -0.0011(5) 0.0253(6) 0.0012(6)
C7 0.0417(6) 0.0352(6) 0.0491(7) -0.0029(5) 0.0169(6) -0.0019(5)
C8 0.0445(6) 0.0358(6) 0.0414(7) 0.0006(5) 0.0181(5) 0.0004(5)
C9 0.0516(7) 0.0336(6) 0.0379(7) 0.0003(5) 0.0150(6) 0.0020(5)
C10 0.0501(7) 0.0408(6) 0.0350(6) -0.0021(5) 0.0053(5) -0.0008(5)
C11 0.0412(6) 0.0392(6) 0.0483(8) -0.0011(5) 0.0093(6) 0.0010(5)
C12 0.0507(7) 0.0392(6) 0.0347(6) -0.0062(5) 0.0120(5) -0.0052(5)
C13 0.0635(9) 0.0413(7) 0.0368(7) -0.0032(6) 0.0086(6) -0.0061(5)
C14 0.0648(9) 0.0446(8) 0.0515(9) 0.0040(7) 0.0162(7) 0.0033(6)
C15 0.0564(8) 0.0375(7) 0.0727(10) -0.0054(6) 0.0370(8) -0.0095(6)
C16 0.0681(10) 0.0511(8) 0.0597(10) -0.0175(7) 0.0230(8) -0.0239(7)
C17 0.0639(9) 0.0534(8) 0.0417(8) -0.0105(7) 0.0068(7) -0.0106(6)
C18 0.0876(14) 0.0439(9) 0.175(3) -0.0152(9) 0.0570(16) -0.0330(13)
C19 0.0666(9) 0.0370(6) 0.0378(7) 0.0055(6) 0.0192(6) 0.0035(5)
C20 0.1086(16) 0.0698(11) 0.0429(9) 0.0043(10) 0.0384(10) -0.0031(7)
C21 0.146(2) 0.0812(14) 0.0477(10) -0.0027(14) 0.0360(12) -0.0168(9)
N2 0.0545(7) 0.0493(6) 0.0527(7) -0.0134(5) 0.0276(6) -0.0125(5)
O1 0.0499(5) 0.0532(6) 0.0486(6) -0.0163(4) 0.0248(4) -0.0154(4)
O2 0.0742(7) 0.0480(6) 0.0545(6) -0.0039(5) 0.0345(6) 0.0020(5)
O3 0.0858(8) 0.0595(6) 0.0406(6) -0.0071(6) 0.0277(6) -0.0085(5)
O4 0.0800(8) 0.0368(5) 0.1128(11) -0.0022(5) 0.0458(8) -0.0092(6)
S1 0.0452(2) 0.0688(3) 0.0704(3) -0.01563(18) 0.00995(19) -0.0072(2)

loop_
_atom_type_symbol
_atom_type_description
_atom_type_scat_dispersion_real
_atom_type_scat_dispersion_imag
_atom_type_scat_source
C C 0.0033 0.0016 'International Tables Vol C Tables 4.2.6.8 and 6.1.1.4'
H H 0.0000 0.0000 'International Tables Vol C Tables 4.2.6.8 and 6.1.1.4'
N N 0.0061 0.0033 'International Tables Vol C Tables 4.2.6.8 and 6.1.1.4'
O O 0.0106 0.0060 'International Tables Vol C Tables 4.2.6.8 and 6.1.1.4'
S S 0.1246 0.1234 'International Tables Vol C Tables 4.2.6.8 and 6.1.1.4'

loop_
_geom_angle_atom_site_label_1
_geom_angle_atom_site_label_2
_geom_angle_atom_site_label_3
_geom_angle
C2 C1 C6 120.72(17)
C2 C1 S1 127.51(14)
C6 C1 S1 111.75(12)
C3 C2 C1 118.55(17)
C3 C2 H2 120.7
C1 C2 H2 120.7
C2 C3 C4 121.17(17)
C2 C3 H3 119.4
C4 C3 H3 119.4
C5 C4 C3 120.97(19)
C5 C4 H4 119.5
C3 C4 H4 119.5
C4 C5 C6 118.99(18)
C4 C5 H5 120.5
C6 C5 H5 120.5
C5 C6 C1 119.60(14)
C5 C6 C7 130.75(14)
C1 C6 C7 109.63(13)
C11 C7 O1 123.86(12)
C11 C7 C6 115.96(13)
O1 C7 C6 120.17(12)
N2 C8 O1 109.53(11)
N2 C8 C9 127.16(12)
O1 C8 C9 123.31(12)
C8 C9 C19 118.24(12)
C8 C9 C10 123.25(12)
C19 C9 C10 118.48(12)
C11 C10 C9 107.39(11)
C11 C10 C12 109.41(11)
C9 C10 C12 114.78(12)
C11 C10 H10 108.4
C9 C10 H10 108.4
C12 C10 H10 108.4
C7 C11 C10 124.48(13)
C7 C11 S1 110.95(11)
C10 C11 S1 124.31(10)
C17 C12 C13 117.87(13)
C17 C12 C10 121.04(13)
C13 C12 C10 120.98(12)
C14 C13 C12 121.25(13)
C14 C13 H13 119.4
C12 C13 H13 119.4
C13 C14 C15 119.88(15)
C13 C14 H14 120.1
C15 C14 H14 120.1
C16 C15 O4 124.87(15)
C16 C15 C14 119.85(14)
O4 C15 C14 115.28(16)
C15 C16 C17 119.43(14)
C15 C16 H16 120.3
C17 C16 H16 120.3
C12 C17 C16 121.70(15)
C12 C17 H17 119.1
C16 C17 H17 119.1
O4 C18 H18A 109.5
O4 C18 H18B 109.5
H18A C18 H18B 109.5
O4 C18 H18C 109.5
H18A C18 H18C 109.5
H18B C18 H18C 109.5
O2 C19 O3 122.02(13)
O2 C19 C9 126.84(13)
O3 C19 C9 111.15(13)
O3 C20 C21 105.98(17)
O3 C20 H20A 110.5
C21 C20 H20A 110.5
O3 C20 H20B 110.5
C21 C20 H20B 110.5
H20A C20 H20B 108.7
C20 C21 H21A 109.5
C20 C21 H21B 109.5
H21A C21 H21B 109.5
C20 C21 H21C 109.5
H21A C21 H21C 109.5
H21B C21 H21C 109.5
C8 N2 H2A 120.0
C8 N2 H2B 120.0
H2A N2 H2B 120.0
C8 O1 C7 116.40(10)
C19 O3 C20 117.08(14)
C15 O4 C18 117.34(17)
C11 S1 C1 91.71(7)

loop_
_geom_bond_atom_site_label_1
_geom_bond_atom_site_label_2
_geom_bond_distance
C1 C2 1.393(2)
C1 C6 1.404(2)
C1 S1 1.7381(18)
C2 C3 1.367(3)
C2 H2 0.9300
C3 C4 1.385(3)
C3 H3 0.9300
C4 C5 1.377(2)
C4 H4 0.9300
C5 C6 1.389(2)
C5 H5 0.9300
C6 C7 1.4327(19)
C7 C11 1.3381(19)
C7 O1 1.3786(16)
C8 N2 1.3319(17)
C8 O1 1.3691(15)
C8 C9 1.3691(18)
C9 C19 1.4464(19)
C9 C10 1.5185(19)
C10 C11 1.495(2)
C10 C12 1.5273(19)
C10 H10 0.9800
C11 S1 1.7360(14)
C12 C17 1.3778(19)
C12 C13 1.383(2)
C13 C14 1.382(2)
C13 H13 0.9300
C14 C15 1.384(2)
C14 H14 0.9300
C15 C16 1.372(3)
C15 O4 1.3742(18)
C16 C17 1.390(2)
C16 H16 0.9300
C17 H17 0.9300
C18 O4 1.420(3)
C18 H18A 0.9600
C18 H18B 0.9600
C18 H18C 0.9600
C19 O2 1.2255(19)
C19 O3 1.3451(18)
C20 O3 1.450(2)
C20 C21 1.497(3)
C20 H20A 0.9700
C20 H20B 0.9700
C21 H21A 0.9600
C21 H21B 0.9600
C21 H21C 0.9600
N2 H2A 0.8600
N2 H2B 0.8600

loop_
_geom_hbond_atom_site_label_D
_geom_hbond_atom_site_label_H
_geom_hbond_atom_site_label_A
_geom_hbond_site_symmetry_A
_geom_hbond_distance_DH
_geom_hbond_distance_HA
_geom_hbond_distance_DA
_geom_hbond_angle_DHA
N2 H2B O2 . 0.86 2.08 2.6903(16) 128
N2 H2A O2 4_576 0.86 2.17 2.9964(16) 161
N2 H2B O4 2_756 0.86 2.38 3.0908(17) 140
